data_4324478
loop_
_publ_author_name
'Michael J. Zdilla'
'Atul K. Verma'
'Sonny C. Lee'

_publ_contact_author_address
;                                                                               
 Department of Chemistry
 University of Waterloo
 200 University Avenue West
 Waterloo, Ontario  N2L 3G1
 CANADA  
;
_publ_contact_author_email sclee@uwaterloo.ca
_publ_contact_author_fax 519-746-0435
_publ_contact_author_name 'Sonny C. Lee'
_publ_contact_author_phone '519-885-1211 x37501'
_publ_section_title
;
 Iron-Mediated Hydrazine Reduction and the Formation of Iron-Arylimide
 Heterocubanes
;
_journal_name_full 'Inorganic Chemistry'
_journal_page_first 1551
_journal_page_last 1562
_journal_paper_doi 10.1021/ic1021627
_journal_volume 50
_journal_year 2011
_chemical_compound_source 'Chemical Synthesis, S.C. Lee Lab'
_chemical_formula_moiety '[(Fe 3+)4 (C7 H7 N 2-)4 (C9 H11 S 1-)4]'
_chemical_formula_structural '[Fe4(N C7 H7)4(S C9 H11)]'
_chemical_formula_sum 'C64 H72 Fe4 N4 S4'
_chemical_formula_weight 1248.90
_chemical_name_common 'Fe4(N-p-Tol)4(SMes)4, monoclinic form'
_chemical_name_systematic
; 
 ? 
;
_space_group_IT_number 14
_symmetry_cell_setting monoclinic
_symmetry_space_group_name_Hall '-P 2ybc'
_symmetry_space_group_name_H-M 'P 1 21/c 1'
_atom_sites_solution_hydrogens geom
_atom_sites_solution_primary direct
_atom_sites_solution_secondary difmap
_audit_creation_method SHELXL-97
_cell_angle_alpha 90.00
_cell_angle_beta 91.5564(11)
_cell_angle_gamma 90.00
_cell_formula_units_Z 4
_cell_length_a 20.7971(5)
_cell_length_b 11.4905(3)
_cell_length_c 24.9620(6)
_cell_measurement_temperature 200(2)
_cell_volume 5962.9(3)
_computing_cell_refinement 'Siemens XSCANS'
_computing_data_collection 'Siemens XSCANS'
_computing_data_reduction 'Siemens SHELXTL'
_computing_molecular_graphics 'Siemens SHELXTL'
_computing_publication_material 'Siemens SHELXTL'
_computing_structure_refinement 'SHELXL-97 (Sheldrick, 1997)'
_computing_structure_solution 'SHELXS-97 (Sheldrick, 1990)'
_diffrn_ambient_temperature 200(2)
_diffrn_measured_fraction_theta_full 0.997
_diffrn_measured_fraction_theta_max 0.997
_diffrn_measurement_device_type Siemens-P4
_diffrn_measurement_method '\w scans'
_diffrn_radiation_monochromator graphite
_diffrn_radiation_source 'fine-focus sealed tube'
_diffrn_radiation_type MoK\a
_diffrn_radiation_wavelength 0.71073
_diffrn_reflns_av_R_equivalents 0.0000
_diffrn_reflns_av_sigmaI/netI 0.0669
_diffrn_reflns_limit_h_max 26
_diffrn_reflns_limit_h_min -26
_diffrn_reflns_limit_k_max 14
_diffrn_reflns_limit_k_min 0
_diffrn_reflns_limit_l_max 32
_diffrn_reflns_limit_l_min 0
_diffrn_reflns_number 13688
_diffrn_reflns_theta_full 27.52
_diffrn_reflns_theta_max 27.52
_diffrn_reflns_theta_min 1.88
_exptl_absorpt_coefficient_mu 1.137
_exptl_absorpt_correction_T_max 0.8480
_exptl_absorpt_correction_T_min 0.7089
_exptl_absorpt_correction_type none
_exptl_crystal_density_diffrn 1.391
_exptl_crystal_F_000 2608
_exptl_crystal_size_max 0.33
_exptl_crystal_size_mid 0.25
_exptl_crystal_size_min 0.15
_refine_diff_density_max 0.436
_refine_diff_density_min -0.373
_refine_diff_density_rms 0.068
_refine_ls_extinction_method none
_refine_ls_goodness_of_fit_ref 1.021
_refine_ls_hydrogen_treatment constr
_refine_ls_matrix_type full
_refine_ls_number_parameters 701
_refine_ls_number_reflns 13688
_refine_ls_number_restraints 0
_refine_ls_restrained_S_all 1.021
_refine_ls_R_factor_all 0.0938
_refine_ls_R_factor_gt 0.0464
_refine_ls_shift/su_max 0.004
_refine_ls_shift/su_mean 0.000
_refine_ls_structure_factor_coef Fsqd
_refine_ls_weighting_details 'calc w=1/[\s^2^(Fo^2^)+(0.0402P)^2^+3.6474P] where P=(Fo^2^+2Fc^2^)/3'
_refine_ls_weighting_scheme calc
_refine_ls_wR_factor_gt 0.0946
_refine_ls_wR_factor_ref 0.1080
_reflns_number_gt 8801
_reflns_number_total 13688
_reflns_threshold_expression >2sigma(I)
_cod_data_source_file ic1021627_si_002_5.cif
_cod_data_source_block 90all_14
_cod_database_code 4324478

loop_
_symmetry_equiv_pos_as_xyz
'x, y, z'
'-x, y+1/2, -z+1/2'
'-x, -y, -z'
'x, -y-1/2, z-1/2'

loop_
_atom_site_label
_atom_site_type_symbol
_atom_site_fract_x
_atom_site_fract_y
_atom_site_fract_z
_atom_site_U_iso_or_equiv
_atom_site_adp_type
_atom_site_occupancy
_atom_site_symmetry_multiplicity
_atom_site_calc_flag
_atom_site_refinement_flags
Fe1 Fe 0.22148(2) 0.13134(4) -0.054278(17) 0.03160(11) Uani 1 1 d .
Fe2 Fe 0.26771(2) 0.33882(4) -0.050898(17) 0.03231(11) Uani 1 1 d .
Fe3 Fe 0.19198(2) 0.26947(4) 0.026157(17) 0.03073(11) Uani 1 1 d .
Fe4 Fe 0.30910(2) 0.18445(4) 0.019895(17) 0.03276(11) Uani 1 1 d .
S1 S 0.18016(4) 0.00565(8) -0.11253(4) 0.0454(2) Uani 1 1 d .
S2 S 0.30169(4) 0.49003(8) -0.09653(4) 0.0476(2) Uani 1 1 d .
S3 S 0.11967(4) 0.32774(8) 0.08427(3) 0.0417(2) Uani 1 1 d .
S4 S 0.38834(4) 0.11457(8) 0.07242(4) 0.0471(2) Uani 1 1 d .
N1 N 0.31004(11) 0.1879(2) -0.05910(9) 0.0314(6) Uani 1 1 d .
N2 N 0.17870(11) 0.2846(2) -0.05222(9) 0.0303(6) Uani 1 1 d .
N3 N 0.27716(11) 0.3433(2) 0.02768(9) 0.0319(6) Uani 1 1 d .
N4 N 0.22452(11) 0.1086(2) 0.02403(9) 0.0325(6) Uani 1 1 d .
C11 C 0.35858(14) 0.1527(3) -0.09378(12) 0.0328(7) Uani 1 1 d .
C12 C 0.35945(18) 0.1914(3) -0.14608(13) 0.0526(10) Uani 1 1 d .
H12 H 0.3266 0.2424 -0.1591 0.063 Uiso 1 1 calc R
C13 C 0.40755(19) 0.1569(3) -0.17981(14) 0.0554(10) Uani 1 1 d .
H13 H 0.4069 0.1846 -0.2157 0.066 Uiso 1 1 calc R
C14 C 0.45623(15) 0.0838(3) -0.16290(13) 0.0399(8) Uani 1 1 d .
C15 C 0.45510(16) 0.0459(3) -0.11091(14) 0.0508(9) Uani 1 1 d .
H15 H 0.4881 -0.0049 -0.0981 0.061 Uiso 1 1 calc R
C16 C 0.40771(16) 0.0791(3) -0.07654(13) 0.0477(9) Uani 1 1 d .
H16 H 0.4087 0.0513 -0.0407 0.057 Uiso 1 1 calc R
C17 C 0.50871(17) 0.0443(4) -0.19910(14) 0.0560(10) Uani 1 1 d .
H17A H 0.4986 -0.0336 -0.2128 0.078 Uiso 1 1 calc R
H17B H 0.5497 0.0423 -0.1789 0.078 Uiso 1 1 calc R
H17C H 0.5119 0.0987 -0.2292 0.078 Uiso 1 1 calc R
C21 C 0.12941(14) 0.3333(2) -0.08479(12) 0.0301(7) Uani 1 1 d .
C22 C 0.13260(14) 0.3271(3) -0.14071(12) 0.0361(7) Uani 1 1 d .
H22 H 0.1674 0.2876 -0.1567 0.043 Uiso 1 1 calc R
C23 C 0.08545(15) 0.3782(3) -0.17259(13) 0.0402(8) Uani 1 1 d .
H23 H 0.0881 0.3723 -0.2104 0.048 Uiso 1 1 calc R
C24 C 0.03437(14) 0.4377(3) -0.15129(13) 0.0379(8) Uani 1 1 d .
C25 C 0.03109(15) 0.4435(3) -0.09596(13) 0.0398(8) Uani 1 1 d .
H25 H -0.0038 0.4833 -0.0803 0.048 Uiso 1 1 calc R
C26 C 0.07768(15) 0.3924(3) -0.06303(12) 0.0373(8) Uani 1 1 d .
H26 H 0.0744 0.3976 -0.0252 0.045 Uiso 1 1 calc R
C27 C -0.01595(16) 0.4956(3) -0.18749(13) 0.0481(9) Uani 1 1 d .
H27A H 0.0014 0.5683 -0.2016 0.067 Uiso 1 1 calc R
H27B H -0.0543 0.5126 -0.1669 0.067 Uiso 1 1 calc R
H27C H -0.0275 0.4434 -0.2173 0.067 Uiso 1 1 calc R
C31 C 0.30624(15) 0.4412(3) 0.05215(12) 0.0354(7) Uani 1 1 d .
C32 C 0.36615(16) 0.4786(3) 0.03565(13) 0.0426(8) Uani 1 1 d .
H32 H 0.3886 0.4346 0.0099 0.051 Uiso 1 1 calc R
C33 C 0.39320(18) 0.5788(3) 0.05625(15) 0.0523(9) Uani 1 1 d .
H33 H 0.4343 0.6028 0.0447 0.063 Uiso 1 1 calc R
C34 C 0.36170(19) 0.6449(3) 0.09321(17) 0.0568(10) Uani 1 1 d .
C35 C 0.30387(19) 0.6050(3) 0.11132(16) 0.0591(11) Uani 1 1 d .
H35 H 0.2826 0.6480 0.1381 0.071 Uiso 1 1 calc R
C36 C 0.27562(16) 0.5035(3) 0.09147(14) 0.0471(9) Uani 1 1 d .
H36 H 0.2358 0.4772 0.1048 0.056 Uiso 1 1 calc R
C37 C 0.3897(2) 0.7598(4) 0.1135(2) 0.0856(15) Uani 1 1 d .
H37A H 0.3745 0.8233 0.0902 0.120 Uiso 1 1 calc R
H37B H 0.4368 0.7562 0.1132 0.120 Uiso 1 1 calc R
H37C H 0.3759 0.7739 0.1501 0.120 Uiso 1 1 calc R
C41 C 0.20476(14) 0.0114(3) 0.05399(12) 0.0321(7) Uani 1 1 d .
C42 C 0.15201(16) -0.0548(3) 0.03719(13) 0.0430(8) Uani 1 1 d .
H42 H 0.1286 -0.0342 0.0054 0.052 Uiso 1 1 calc R
C43 C 0.13356(16) -0.1507(3) 0.06677(13) 0.0456(9) Uani 1 1 d .
H43 H 0.0971 -0.1942 0.0548 0.055 Uiso 1 1 calc R
C45 C 0.21832(17) -0.1184(3) 0.12932(14) 0.0473(9) Uani 1 1 d .
H45 H 0.2414 -0.1394 0.1612 0.057 Uiso 1 1 calc R
C44 C 0.16595(16) -0.1851(3) 0.11266(13) 0.0410(8) Uani 1 1 d .
C46 C 0.23782(16) -0.0220(3) 0.10086(12) 0.0421(8) Uani 1 1 d .
H46 H 0.2740 0.0218 0.1133 0.051 Uiso 1 1 calc R
C47 C 0.14447(19) -0.2902(3) 0.14367(16) 0.0606(11) Uani 1 1 d .
H47A H 0.1717 -0.2990 0.1761 0.085 Uiso 1 1 calc R
H47B H 0.1481 -0.3599 0.1213 0.085 Uiso 1 1 calc R
H47C H 0.0996 -0.2799 0.1538 0.085 Uiso 1 1 calc R
C51 C 0.24746(15) -0.0583(3) -0.14449(13) 0.0402(8) Uani 1 1 d .
C52 C 0.29036(16) -0.1298(3) -0.11577(14) 0.0430(8) Uani 1 1 d .
C53 C 0.33945(17) -0.1829(3) -0.14367(17) 0.0531(10) Uani 1 1 d .
H53 H 0.3686 -0.2328 -0.1247 0.064 Uiso 1 1 calc R
C54 C 0.34727(19) -0.1661(3) -0.19725(18) 0.0607(11) Uani 1 1 d .
C55 C 0.3046(2) -0.0941(3) -0.22440(16) 0.0612(11) Uani 1 1 d .
H55 H 0.3100 -0.0816 -0.2616 0.073 Uiso 1 1 calc R
C56 C 0.25421(18) -0.0394(3) -0.19962(14) 0.0509(9) Uani 1 1 d .
C57 C 0.28614(19) -0.1482(3) -0.05653(14) 0.0575(10) Uani 1 1 d .
H57A H 0.2412 -0.1613 -0.0474 0.080 Uiso 1 1 calc R
H57B H 0.3026 -0.0792 -0.0376 0.080 Uiso 1 1 calc R
H57C H 0.3119 -0.2162 -0.0459 0.080 Uiso 1 1 calc R
C58 C 0.4019(2) -0.2266(4) -0.2255(2) 0.0940(17) Uani 1 1 d .
H58A H 0.3855 -0.2973 -0.2431 0.132 Uiso 1 1 calc R
H58B H 0.4358 -0.2474 -0.1992 0.132 Uiso 1 1 calc R
H58C H 0.4195 -0.1742 -0.2524 0.132 Uiso 1 1 calc R
C59 C 0.2104(2) 0.0402(4) -0.23096(15) 0.0735(13) Uani 1 1 d .
H59A H 0.2178 0.0309 -0.2693 0.103 Uiso 1 1 calc R
H59B H 0.2190 0.1210 -0.2204 0.103 Uiso 1 1 calc R
H59C H 0.1655 0.0208 -0.2237 0.103 Uiso 1 1 calc R
C61 C 0.23393(16) 0.5641(3) -0.12518(13) 0.0407(8) Uani 1 1 d .
C62 C 0.22926(17) 0.5736(3) -0.18102(13) 0.0430(8) Uani 1 1 d .
C63 C 0.17949(17) 0.6408(3) -0.20299(14) 0.0474(9) Uani 1 1 d .
H63 H 0.1758 0.6472 -0.2409 0.057 Uiso 1 1 calc R
C64 C 0.13516(17) 0.6985(3) -0.17240(15) 0.0459(9) Uani 1 1 d .
C65 C 0.14067(17) 0.6845(3) -0.11714(15) 0.0473(9) Uani 1 1 d .
H65 H 0.1102 0.7220 -0.0953 0.057 Uiso 1 1 calc R
C66 C 0.18851(16) 0.6186(3) -0.09251(13) 0.0419(8) Uani 1 1 d .
C67 C 0.2758(2) 0.5133(4) -0.21663(15) 0.0642(11) Uani 1 1 d .
H67A H 0.2633 0.5273 -0.2542 0.090 Uiso 1 1 calc R
H67B H 0.2753 0.4295 -0.2094 0.090 Uiso 1 1 calc R
H67C H 0.3192 0.5439 -0.2095 0.090 Uiso 1 1 calc R
C68 C 0.08418(19) 0.7755(3) -0.19718(16) 0.0603(10) Uani 1 1 d .
H68A H 0.0792 0.7577 -0.2355 0.084 Uiso 1 1 calc R
H68B H 0.0968 0.8572 -0.1927 0.084 Uiso 1 1 calc R
H68C H 0.0433 0.7619 -0.1796 0.084 Uiso 1 1 calc R
C69 C 0.19170(19) 0.6080(3) -0.03218(13) 0.0536(10) Uani 1 1 d .
H69A H 0.2356 0.6246 -0.0190 0.075 Uiso 1 1 calc R
H69B H 0.1797 0.5288 -0.0218 0.075 Uiso 1 1 calc R
H69C H 0.1619 0.6637 -0.0165 0.075 Uiso 1 1 calc R
C71 C 0.08409(14) 0.1955(3) 0.10687(12) 0.0372(7) Uani 1 1 d .
C72 C 0.10590(15) 0.1440(3) 0.15424(12) 0.0394(8) Uani 1 1 d .
C73 C 0.07520(15) 0.0442(3) 0.17170(13) 0.0413(8) Uani 1 1 d .
H73 H 0.0904 0.0086 0.2040 0.050 Uiso 1 1 calc R
C74 C 0.02371(15) -0.0055(3) 0.14435(13) 0.0404(8) Uani 1 1 d .
C75 C 0.00348(15) 0.0472(3) 0.09744(13) 0.0460(9) Uani 1 1 d .
H75 H -0.0321 0.0147 0.0780 0.055 Uiso 1 1 calc R
C76 C 0.03273(16) 0.1457(3) 0.07722(13) 0.0456(9) Uani 1 1 d .
C77 C 0.16161(17) 0.1935(4) 0.18673(14) 0.0605(11) Uani 1 1 d .
H77A H 0.1715 0.1424 0.2173 0.085 Uiso 1 1 calc R
H77B H 0.1502 0.2711 0.1998 0.085 Uiso 1 1 calc R
H77C H 0.1994 0.1994 0.1642 0.085 Uiso 1 1 calc R
C78 C -0.00932(18) -0.1129(3) 0.16383(15) 0.0555(10) Uani 1 1 d .
H78A H 0.0139 -0.1431 0.1955 0.078 Uiso 1 1 calc R
H78B H -0.0099 -0.1720 0.1355 0.078 Uiso 1 1 calc R
H78C H -0.0535 -0.0937 0.1732 0.078 Uiso 1 1 calc R
C79 C 0.0082(2) 0.1971(4) 0.02497(16) 0.0770(14) Uani 1 1 d .
H79A H 0.0402 0.1852 -0.0026 0.108 Uiso 1 1 calc R
H79B H 0.0006 0.2806 0.0296 0.108 Uiso 1 1 calc R
H79C H -0.0322 0.1588 0.0140 0.108 Uiso 1 1 calc R
C81 C 0.42918(15) 0.2402(3) 0.09682(14) 0.0447(9) Uani 1 1 d .
C82 C 0.40617(15) 0.2999(3) 0.14117(13) 0.0457(9) Uani 1 1 d .
C83 C 0.43879(16) 0.3974(4) 0.15953(14) 0.0524(10) Uani 1 1 d .
H83 H 0.4227 0.4388 0.1893 0.063 Uiso 1 1 calc R
C84 C 0.49493(16) 0.4374(4) 0.13566(15) 0.0535(10) Uani 1 1 d .
C85 C 0.51703(17) 0.3749(4) 0.09270(15) 0.0545(10) Uani 1 1 d .
H85 H 0.5554 0.3999 0.0764 0.065 Uiso 1 1 calc R
C86 C 0.48568(15) 0.2771(3) 0.07229(14) 0.0463(9) Uani 1 1 d .
C87 C 0.34561(16) 0.2627(4) 0.16895(15) 0.0565(10) Uani 1 1 d .
H87A H 0.3491 0.1805 0.1792 0.079 Uiso 1 1 calc R
H87B H 0.3084 0.2733 0.1445 0.079 Uiso 1 1 calc R
H87C H 0.3402 0.3102 0.2011 0.079 Uiso 1 1 calc R
C88 C 0.52868(18) 0.5460(4) 0.15545(17) 0.0705(12) Uani 1 1 d .
H88A H 0.5677 0.5244 0.1760 0.099 Uiso 1 1 calc R
H88B H 0.4999 0.5901 0.1784 0.099 Uiso 1 1 calc R
H88C H 0.5404 0.5941 0.1248 0.099 Uiso 1 1 calc R
C89 C 0.51153(18) 0.2160(4) 0.02415(15) 0.0597(11) Uani 1 1 d .
H89A H 0.4856 0.2371 -0.0078 0.084 Uiso 1 1 calc R
H89B H 0.5096 0.1317 0.0296 0.084 Uiso 1 1 calc R
H89C H 0.5563 0.2396 0.0192 0.084 Uiso 1 1 calc R

loop_
_atom_site_aniso_label
_atom_site_aniso_U_11
_atom_site_aniso_U_22
_atom_site_aniso_U_33
_atom_site_aniso_U_23
_atom_site_aniso_U_13
_atom_site_aniso_U_12
Fe1 0.0273(2) 0.0299(3) 0.0377(2) 0.00023(19) 0.00275(18) 0.00101(19)
Fe2 0.0278(2) 0.0301(3) 0.0392(3) 0.00166(19) 0.00197(18) 0.00011(19)
Fe3 0.0264(2) 0.0297(2) 0.0361(2) -0.00064(19) 0.00201(18) -0.00070(19)
Fe4 0.0261(2) 0.0321(3) 0.0401(3) 0.0036(2) 0.00159(18) 0.00040(19)
S1 0.0360(5) 0.0463(5) 0.0536(5) -0.0141(4) -0.0011(4) 0.0021(4)
S2 0.0379(5) 0.0473(6) 0.0575(6) 0.0183(4) -0.0012(4) -0.0061(4)
S3 0.0381(5) 0.0412(5) 0.0463(5) -0.0063(4) 0.0122(4) -0.0048(4)
S4 0.0329(5) 0.0513(6) 0.0567(5) 0.0147(4) -0.0045(4) 0.0013(4)
N1 0.0253(13) 0.0327(15) 0.0363(14) 0.0022(11) 0.0048(10) 0.0050(11)
N2 0.0248(13) 0.0307(14) 0.0355(14) -0.0007(11) 0.0007(10) 0.0022(11)
N3 0.0280(13) 0.0304(15) 0.0373(14) 0.0024(11) 0.0004(11) -0.0018(11)
N4 0.0276(14) 0.0332(15) 0.0368(14) 0.0009(11) 0.0013(11) -0.0003(11)
C11 0.0287(16) 0.0303(18) 0.0396(17) -0.0004(14) 0.0040(13) -0.0027(13)
C12 0.052(2) 0.062(3) 0.044(2) 0.0071(18) 0.0035(17) 0.0211(19)
C13 0.069(3) 0.065(3) 0.0334(18) 0.0042(18) 0.0086(17) 0.015(2)
C14 0.0309(18) 0.043(2) 0.046(2) -0.0076(16) 0.0065(14) -0.0077(15)
C15 0.038(2) 0.064(3) 0.051(2) 0.0101(19) 0.0109(16) 0.0154(18)
C16 0.041(2) 0.060(2) 0.0423(19) 0.0129(17) 0.0124(15) 0.0160(18)
C17 0.051(2) 0.067(3) 0.052(2) -0.010(2) 0.0176(17) -0.003(2)
C21 0.0278(16) 0.0250(16) 0.0376(17) 0.0006(13) 0.0024(13) -0.0016(13)
C22 0.0309(17) 0.0334(18) 0.0442(19) 0.0004(15) 0.0051(14) 0.0032(14)
C23 0.0392(19) 0.044(2) 0.0371(18) 0.0045(15) -0.0011(14) -0.0026(16)
C24 0.0295(17) 0.0343(19) 0.049(2) 0.0061(15) -0.0041(14) -0.0017(14)
C25 0.0283(17) 0.043(2) 0.048(2) 0.0023(16) 0.0028(14) 0.0069(15)
C26 0.0347(18) 0.041(2) 0.0367(17) -0.0005(15) 0.0036(14) 0.0040(15)
C27 0.041(2) 0.053(2) 0.051(2) 0.0129(18) -0.0056(16) 0.0024(17)
C31 0.0318(17) 0.0328(18) 0.0414(18) 0.0028(15) -0.0032(14) -0.0011(14)
C32 0.0388(19) 0.044(2) 0.0445(19) 0.0041(16) -0.0030(15) -0.0081(16)
C33 0.047(2) 0.052(2) 0.058(2) 0.0085(19) -0.0081(18) -0.0138(19)
C34 0.054(2) 0.039(2) 0.076(3) -0.003(2) -0.019(2) -0.0141(19)
C35 0.055(2) 0.052(3) 0.070(3) -0.023(2) -0.006(2) -0.001(2)
C36 0.0351(19) 0.044(2) 0.062(2) -0.0113(18) -0.0031(16) -0.0042(16)
C37 0.082(3) 0.054(3) 0.120(4) -0.018(3) -0.019(3) -0.022(3)
C41 0.0294(16) 0.0308(18) 0.0365(17) -0.0006(14) 0.0055(13) 0.0017(13)
C42 0.0390(19) 0.047(2) 0.0426(19) 0.0041(16) -0.0016(15) -0.0077(16)
C43 0.041(2) 0.047(2) 0.049(2) 0.0000(17) 0.0065(16) -0.0186(17)
C45 0.047(2) 0.046(2) 0.049(2) 0.0146(17) 0.0003(16) -0.0030(18)
C44 0.0408(19) 0.0328(19) 0.050(2) 0.0054(16) 0.0140(16) 0.0042(15)
C46 0.0395(19) 0.044(2) 0.0424(19) 0.0034(16) -0.0013(15) -0.0095(16)
C47 0.058(2) 0.046(2) 0.079(3) 0.018(2) 0.017(2) -0.0081(19)
C51 0.0380(19) 0.0299(18) 0.053(2) -0.0096(16) 0.0032(15) -0.0032(15)
C52 0.043(2) 0.0318(19) 0.055(2) -0.0070(16) 0.0037(16) -0.0040(16)
C53 0.041(2) 0.036(2) 0.083(3) -0.009(2) 0.0108(19) 0.0000(17)
C54 0.056(2) 0.044(2) 0.083(3) -0.018(2) 0.030(2) -0.008(2)
C55 0.083(3) 0.044(2) 0.058(2) -0.0043(19) 0.026(2) -0.005(2)
C56 0.062(2) 0.038(2) 0.053(2) -0.0078(17) 0.0118(18) -0.0037(18)
C57 0.061(3) 0.050(2) 0.061(2) 0.0035(19) -0.0013(19) 0.009(2)
C58 0.087(4) 0.067(3) 0.131(4) -0.021(3) 0.060(3) 0.003(3)
C59 0.102(4) 0.069(3) 0.049(2) 0.005(2) 0.004(2) 0.015(3)
C61 0.0402(19) 0.0304(19) 0.051(2) 0.0042(15) -0.0051(16) -0.0072(15)
C62 0.047(2) 0.036(2) 0.046(2) 0.0052(16) -0.0005(16) -0.0064(16)
C63 0.055(2) 0.041(2) 0.046(2) 0.0080(17) -0.0081(17) -0.0074(18)
C64 0.047(2) 0.031(2) 0.059(2) 0.0037(17) -0.0069(17) -0.0080(16)
C65 0.050(2) 0.0314(19) 0.061(2) -0.0005(17) 0.0016(17) -0.0004(16)
C66 0.046(2) 0.0312(19) 0.048(2) 0.0021(16) 0.0005(16) -0.0052(16)
C67 0.071(3) 0.068(3) 0.053(2) 0.007(2) 0.004(2) 0.010(2)
C68 0.060(2) 0.049(2) 0.071(3) 0.005(2) -0.012(2) 0.003(2)
C69 0.070(3) 0.043(2) 0.048(2) 0.0020(17) 0.0019(19) 0.0041(19)
C71 0.0279(16) 0.042(2) 0.0420(18) -0.0062(15) 0.0065(14) -0.0024(14)
C72 0.0303(17) 0.050(2) 0.0379(18) -0.0030(16) 0.0016(14) -0.0034(15)
C73 0.0383(19) 0.045(2) 0.0403(19) -0.0002(16) 0.0006(15) 0.0024(16)
C74 0.0344(18) 0.039(2) 0.048(2) -0.0021(16) 0.0090(15) -0.0018(15)
C75 0.0318(18) 0.057(2) 0.049(2) -0.0066(18) -0.0004(15) -0.0152(17)
C76 0.0371(19) 0.060(2) 0.0393(19) -0.0018(17) 0.0020(15) -0.0085(17)
C77 0.050(2) 0.079(3) 0.051(2) 0.002(2) -0.0101(18) -0.018(2)
C78 0.050(2) 0.049(2) 0.067(2) 0.0012(19) 0.0026(18) -0.0087(18)
C79 0.072(3) 0.096(4) 0.061(3) 0.024(2) -0.024(2) -0.038(3)
C81 0.0297(17) 0.056(2) 0.048(2) 0.0167(17) -0.0031(15) -0.0022(16)
C82 0.0285(17) 0.061(2) 0.047(2) 0.0110(18) -0.0062(15) -0.0074(17)
C83 0.035(2) 0.075(3) 0.047(2) 0.0043(19) -0.0027(16) -0.0021(19)
C84 0.0314(19) 0.070(3) 0.058(2) 0.011(2) -0.0071(17) -0.0109(19)
C85 0.0297(19) 0.069(3) 0.065(3) 0.017(2) 0.0027(17) -0.0027(19)
C86 0.0292(17) 0.056(2) 0.054(2) 0.0175(18) -0.0014(15) 0.0002(17)
C87 0.037(2) 0.075(3) 0.058(2) 0.004(2) 0.0092(17) -0.0120(19)
C88 0.044(2) 0.088(3) 0.080(3) 0.003(2) 0.001(2) -0.020(2)
C89 0.045(2) 0.068(3) 0.068(3) 0.017(2) 0.0148(19) 0.000(2)

loop_
_atom_type_symbol
_atom_type_description
_atom_type_scat_dispersion_real
_atom_type_scat_dispersion_imag
_atom_type_scat_source
C C 0.0033 0.0016 'International Tables Vol C Tables 4.2.6.8 and 6.1.1.4'
H H 0.0000 0.0000 'International Tables Vol C Tables 4.2.6.8 and 6.1.1.4'
N N 0.0061 0.0033 'International Tables Vol C Tables 4.2.6.8 and 6.1.1.4'
S S 0.1246 0.1234 'International Tables Vol C Tables 4.2.6.8 and 6.1.1.4'
Fe Fe 0.3463 0.8444 'International Tables Vol C Tables 4.2.6.8 and 6.1.1.4'

loop_
_geom_angle_atom_site_label_1
_geom_angle_atom_site_label_2
_geom_angle_atom_site_label_3
_geom_angle
N1 Fe1 N4 95.73(10)
N1 Fe1 N2 97.52(10)
N4 Fe1 N2 95.43(10)
N1 Fe1 S1 121.75(8)
N4 Fe1 S1 124.62(8)
N2 Fe1 S1 115.67(7)
N1 Fe1 Fe2 48.96(7)
N4 Fe1 Fe2 95.07(7)
N2 Fe1 Fe2 48.74(7)
S1 Fe1 Fe2 140.08(3)
N1 Fe1 Fe4 48.17(7)
N4 Fe1 Fe4 47.99(7)
N2 Fe1 Fe4 94.51(7)
S1 Fe1 Fe4 149.80(3)
Fe2 Fe1 Fe4 60.734(17)
N1 Fe1 Fe3 94.90(7)
N4 Fe1 Fe3 47.82(7)
N2 Fe1 Fe3 48.00(7)
S1 Fe1 Fe3 143.01(3)
Fe2 Fe1 Fe3 60.848(17)
Fe4 Fe1 Fe3 59.839(16)
N2 Fe2 N1 98.29(10)
N2 Fe2 N3 95.40(10)
N1 Fe2 N3 95.43(10)
N2 Fe2 S2 124.06(8)
N1 Fe2 S2 119.52(8)
N3 Fe2 S2 118.03(8)
N2 Fe2 Fe1 49.45(7)
N1 Fe2 Fe1 49.02(7)
N3 Fe2 Fe1 94.83(7)
S2 Fe2 Fe1 147.01(3)
N2 Fe2 Fe4 95.09(7)
N1 Fe2 Fe4 48.21(7)
N3 Fe2 Fe4 47.63(7)
S2 Fe2 Fe4 140.77(3)
Fe1 Fe2 Fe4 60.812(17)
N2 Fe2 Fe3 48.11(7)
N1 Fe2 Fe3 95.03(7)
N3 Fe2 Fe3 47.71(7)
S2 Fe2 Fe3 145.06(3)
Fe1 Fe2 Fe3 60.948(17)
Fe4 Fe2 Fe3 59.896(16)
N3 Fe3 N4 95.48(10)
N3 Fe3 N2 94.76(10)
N4 Fe3 N2 95.43(10)
N3 Fe3 S3 118.92(8)
N4 Fe3 S3 122.67(8)
N2 Fe3 S3 122.77(7)
N3 Fe3 Fe4 47.62(7)
N4 Fe3 Fe4 48.01(7)
N2 Fe3 Fe4 94.50(7)
S3 Fe3 Fe4 142.61(3)
N3 Fe3 Fe2 47.81(7)
N4 Fe3 Fe2 92.94(7)
N2 Fe3 Fe2 47.37(7)
S3 Fe3 Fe2 144.31(3)
Fe4 Fe3 Fe2 59.863(16)
N3 Fe3 Fe1 92.65(7)
N4 Fe3 Fe1 47.88(7)
N2 Fe3 Fe1 47.94(7)
S3 Fe3 Fe1 148.43(3)
Fe4 Fe3 Fe1 59.881(16)
Fe2 Fe3 Fe1 58.204(16)
N3 Fe4 N4 95.83(10)
N3 Fe4 N1 95.36(10)
N4 Fe4 N1 95.42(10)
N3 Fe4 S4 121.75(8)
N4 Fe4 S4 117.23(8)
N1 Fe4 S4 124.62(7)
N3 Fe4 Fe2 48.04(7)
N4 Fe4 Fe2 93.28(7)
N1 Fe4 Fe2 47.73(7)
S4 Fe4 Fe2 149.46(3)
N3 Fe4 Fe3 47.93(7)
N4 Fe4 Fe3 48.06(7)
N1 Fe4 Fe3 94.95(7)
S4 Fe4 Fe3 140.32(3)
Fe2 Fe4 Fe3 60.241(16)
N3 Fe4 Fe1 93.20(7)
N4 Fe4 Fe1 48.09(7)
N1 Fe4 Fe1 47.75(7)
S4 Fe4 Fe1 144.77(3)
Fe2 Fe4 Fe1 58.454(16)
Fe3 Fe4 Fe1 60.280(16)
C51 S1 Fe1 105.51(11)
C61 S2 Fe2 108.86(11)
C71 S3 Fe3 104.07(10)
C81 S4 Fe4 104.37(11)
C11 N1 Fe2 130.6(2)
C11 N1 Fe1 129.3(2)
Fe2 N1 Fe1 82.03(9)
C11 N1 Fe4 129.49(19)
Fe2 N1 Fe4 84.06(9)
Fe1 N1 Fe4 84.09(9)
C21 N2 Fe2 123.92(19)
C21 N2 Fe1 131.42(19)
Fe2 N2 Fe1 81.81(9)
C21 N2 Fe3 133.40(19)
Fe2 N2 Fe3 84.51(9)
Fe1 N2 Fe3 84.06(9)
C31 N3 Fe4 130.2(2)
C31 N3 Fe3 136.9(2)
Fe4 N3 Fe3 84.45(10)
C31 N3 Fe2 118.92(19)
Fe4 N3 Fe2 84.34(10)
Fe3 N3 Fe2 84.48(9)
C41 N4 Fe4 130.66(19)
C41 N4 Fe3 128.55(19)
Fe4 N4 Fe3 83.93(10)
C41 N4 Fe1 128.9(2)
Fe4 N4 Fe1 83.92(9)
Fe3 N4 Fe1 84.30(10)
C12 C11 C16 117.5(3)
C12 C11 N1 121.1(3)
C16 C11 N1 121.3(3)
C11 C12 C13 120.8(3)
C11 C12 H12 119.6
C13 C12 H12 119.6
C14 C13 C12 121.9(3)
C14 C13 H13 119.1
C12 C13 H13 119.1
C15 C14 C13 117.0(3)
C15 C14 C17 120.3(3)
C13 C14 C17 122.7(3)
C14 C15 C16 122.2(3)
C14 C15 H15 118.9
C16 C15 H15 118.9
C15 C16 C11 120.6(3)
C15 C16 H16 119.7
C11 C16 H16 119.7
C14 C17 H17A 109.5
C14 C17 H17B 109.5
H17A C17 H17B 109.5
C14 C17 H17C 109.5
H17A C17 H17C 109.5
H17B C17 H17C 109.5
C26 C21 C22 118.1(3)
C26 C21 N2 121.7(3)
C22 C21 N2 120.1(3)
C23 C22 C21 120.1(3)
C23 C22 H22 119.9
C21 C22 H22 119.9
C22 C23 C24 122.1(3)
C22 C23 H23 119.0
C24 C23 H23 119.0
C23 C24 C25 117.8(3)
C23 C24 C27 120.8(3)
C25 C24 C27 121.4(3)
C26 C25 C24 121.2(3)
C26 C25 H25 119.4
C24 C25 H25 119.4
C25 C26 C21 120.7(3)
C25 C26 H26 119.7
C21 C26 H26 119.7
C24 C27 H27A 109.5
C24 C27 H27B 109.5
H27A C27 H27B 109.5
C24 C27 H27C 109.5
H27A C27 H27C 109.5
H27B C27 H27C 109.5
C36 C31 C32 118.9(3)
C36 C31 N3 121.3(3)
C32 C31 N3 119.7(3)
C33 C32 C31 120.6(3)
C33 C32 H32 119.7
C31 C32 H32 119.7
C34 C33 C32 121.0(4)
C34 C33 H33 119.5
C32 C33 H33 119.5
C33 C34 C35 118.3(3)
C33 C34 C37 121.1(4)
C35 C34 C37 120.6(4)
C34 C35 C36 121.8(4)
C34 C35 H35 119.1
C36 C35 H35 119.1
C31 C36 C35 119.2(3)
C31 C36 H36 120.4
C35 C36 H36 120.4
C34 C37 H37A 109.5
C34 C37 H37B 109.5
H37A C37 H37B 109.5
C34 C37 H37C 109.5
H37A C37 H37C 109.5
H37B C37 H37C 109.5
C42 C41 C46 118.0(3)
C42 C41 N4 120.8(3)
C46 C41 N4 121.2(3)
C43 C42 C41 120.1(3)
C43 C42 H42 119.9
C41 C42 H42 119.9
C44 C43 C42 122.5(3)
C44 C43 H43 118.7
C42 C43 H43 118.7
C46 C45 C44 121.9(3)
C46 C45 H45 119.1
C44 C45 H45 119.1
C43 C44 C45 117.1(3)
C43 C44 C47 120.9(3)
C45 C44 C47 122.0(3)
C45 C46 C41 120.4(3)
C45 C46 H46 119.8
C41 C46 H46 119.8
C44 C47 H47A 109.5
C44 C47 H47B 109.5
H47A C47 H47B 109.5
C44 C47 H47C 109.5
H47A C47 H47C 109.5
H47B C47 H47C 109.5
C52 C51 C56 121.0(3)
C52 C51 S1 120.6(3)
C56 C51 S1 118.3(3)
C53 C52 C51 117.9(3)
C53 C52 C57 119.7(3)
C51 C52 C57 122.4(3)
C54 C53 C52 122.4(4)
C54 C53 H53 118.8
C52 C53 H53 118.8
C53 C54 C55 118.3(4)
C53 C54 C58 120.0(4)
C55 C54 C58 121.7(4)
C54 C55 C56 122.6(4)
C54 C55 H55 118.7
C56 C55 H55 118.7
C55 C56 C51 117.8(4)
C55 C56 C59 120.1(4)
C51 C56 C59 122.1(3)
C52 C57 H57A 109.5
C52 C57 H57B 109.5
H57A C57 H57B 109.5
C52 C57 H57C 109.5
H57A C57 H57C 109.5
H57B C57 H57C 109.5
C54 C58 H58A 109.5
C54 C58 H58B 109.5
H58A C58 H58B 109.5
C54 C58 H58C 109.5
H58A C58 H58C 109.5
H58B C58 H58C 109.5
C56 C59 H59A 109.5
C56 C59 H59B 109.5
H59A C59 H59B 109.5
C56 C59 H59C 109.5
H59A C59 H59C 109.5
H59B C59 H59C 109.5
C62 C61 C66 120.8(3)
C62 C61 S2 118.1(3)
C66 C61 S2 121.0(3)
C63 C62 C61 117.8(3)
C63 C62 C67 120.5(3)
C61 C62 C67 121.7(3)
C64 C63 C62 123.3(3)
C64 C63 H63 118.4
C62 C63 H63 118.4
C63 C64 C65 117.0(3)
C63 C64 C68 122.0(3)
C65 C64 C68 121.0(3)
C66 C65 C64 123.0(3)
C66 C65 H65 118.5
C64 C65 H65 118.5
C65 C66 C61 118.1(3)
C65 C66 C69 120.0(3)
C61 C66 C69 121.9(3)
C62 C67 H67A 109.5
C62 C67 H67B 109.5
H67A C67 H67B 109.5
C62 C67 H67C 109.5
H67A C67 H67C 109.5
H67B C67 H67C 109.5
C64 C68 H68A 109.5
C64 C68 H68B 109.5
H68A C68 H68B 109.5
C64 C68 H68C 109.5
H68A C68 H68C 109.5
H68B C68 H68C 109.5
C66 C69 H69A 109.5
C66 C69 H69B 109.5
H69A C69 H69B 109.5
C66 C69 H69C 109.5
H69A C69 H69C 109.5
H69B C69 H69C 109.5
C72 C71 C76 120.1(3)
C72 C71 S3 120.2(2)
C76 C71 S3 119.7(3)
C71 C72 C73 118.5(3)
C71 C72 C77 121.7(3)
C73 C72 C77 119.7(3)
C74 C73 C72 123.0(3)
C74 C73 H73 118.5
C72 C73 H73 118.5
C75 C74 C73 117.1(3)
C75 C74 C78 120.4(3)
C73 C74 C78 122.5(3)
C74 C75 C76 122.9(3)
C74 C75 H75 118.6
C76 C75 H75 118.6
C75 C76 C71 118.4(3)
C75 C76 C79 119.5(3)
C71 C76 C79 122.1(3)
C72 C77 H77A 109.5
C72 C77 H77B 109.5
H77A C77 H77B 109.5
C72 C77 H77C 109.5
H77A C77 H77C 109.5
H77B C77 H77C 109.5
C74 C78 H78A 109.5
C74 C78 H78B 109.5
H78A C78 H78B 109.5
C74 C78 H78C 109.5
H78A C78 H78C 109.5
H78B C78 H78C 109.5
C76 C79 H79A 109.5
C76 C79 H79B 109.5
H79A C79 H79B 109.5
C76 C79 H79C 109.5
H79A C79 H79C 109.5
H79B C79 H79C 109.5
C82 C81 C86 120.4(3)
C82 C81 S4 120.0(3)
C86 C81 S4 119.6(3)
C83 C82 C81 119.0(3)
C83 C82 C87 118.9(3)
C81 C82 C87 122.1(3)
C82 C83 C84 122.1(4)
C82 C83 H83 118.9
C84 C83 H83 118.9
C85 C84 C83 117.3(4)
C85 C84 C88 121.5(3)
C83 C84 C88 121.1(4)
C84 C85 C86 122.9(3)
C84 C85 H85 118.6
C86 C85 H85 118.6
C85 C86 C81 118.3(4)
C85 C86 C89 119.8(3)
C81 C86 C89 121.9(3)
C82 C87 H87A 109.5
C82 C87 H87B 109.5
H87A C87 H87B 109.5
C82 C87 H87C 109.5
H87A C87 H87C 109.5
H87B C87 H87C 109.5
C84 C88 H88A 109.5
C84 C88 H88B 109.5
H88A C88 H88B 109.5
C84 C88 H88C 109.5
H88A C88 H88C 109.5
H88B C88 H88C 109.5
C86 C89 H89A 109.5
C86 C89 H89B 109.5
H89A C89 H89B 109.5
C86 C89 H89C 109.5
H89A C89 H89C 109.5
H89B C89 H89C 109.5

loop_
_geom_bond_atom_site_label_1
_geom_bond_atom_site_label_2
_geom_bond_distance
Fe1 N1 1.960(2)
Fe1 N4 1.971(2)
Fe1 N2 1.974(2)
Fe1 S1 2.2069(9)
Fe1 Fe2 2.5712(6)
Fe1 Fe4 2.6339(6)
Fe1 Fe3 2.6445(6)
Fe2 N2 1.953(2)
Fe2 N1 1.958(2)
Fe2 N3 1.967(2)
Fe2 S2 2.2044(9)
Fe2 Fe4 2.6319(6)
Fe2 Fe3 2.6420(6)
Fe3 N3 1.964(2)
Fe3 N4 1.969(3)
Fe3 N2 1.976(2)
Fe3 S3 2.2211(9)
Fe3 Fe4 2.6328(6)
Fe4 N3 1.954(2)
Fe4 N4 1.968(2)
Fe4 N1 1.973(2)
Fe4 S4 2.2275(9)
S1 C51 1.788(3)
S2 C61 1.780(3)
S3 C71 1.788(3)
S4 C81 1.775(4)
N1 C11 1.407(4)
N2 C21 1.407(4)
N3 C31 1.409(4)
N4 C41 1.412(4)
C11 C12 1.380(4)
C11 C16 1.385(4)
C12 C13 1.383(5)
C12 H12 0.9500
C13 C14 1.373(5)
C13 H13 0.9500
C14 C15 1.370(4)
C14 C17 1.506(4)
C15 C16 1.378(4)
C15 H15 0.9500
C16 H16 0.9500
C17 H17A 0.9800
C17 H17B 0.9800
C17 H17C 0.9800
C21 C26 1.395(4)
C21 C22 1.401(4)
C22 C23 1.377(4)
C22 H22 0.9500
C23 C24 1.382(4)
C23 H23 0.9500
C24 C25 1.386(4)
C24 C27 1.518(4)
C25 C26 1.384(4)
C25 H25 0.9500
C26 H26 0.9500
C27 H27A 0.9800
C27 H27B 0.9800
C27 H27C 0.9800
C31 C36 1.384(5)
C31 C32 1.391(4)
C32 C33 1.375(5)
C32 H32 0.9500
C33 C34 1.374(5)
C33 H33 0.9500
C34 C35 1.375(5)
C34 C37 1.525(5)
C35 C36 1.392(5)
C35 H35 0.9500
C36 H36 0.9500
C37 H37A 0.9800
C37 H37B 0.9800
C37 H37C 0.9800
C41 C42 1.390(4)
C41 C46 1.395(4)
C42 C43 1.387(4)
C42 H42 0.9500
C43 C44 1.371(5)
C43 H43 0.9500
C45 C46 1.382(4)
C45 C44 1.387(5)
C45 H45 0.9500
C44 C47 1.508(5)
C46 H46 0.9500
C47 H47A 0.9800
C47 H47B 0.9800
C47 H47C 0.9800
C51 C52 1.397(5)
C51 C56 1.404(5)
C52 C53 1.393(5)
C52 C57 1.499(5)
C53 C54 1.365(5)
C53 H53 0.9500
C54 C55 1.378(6)
C54 C58 1.521(5)
C55 C56 1.382(5)
C55 H55 0.9500
C56 C59 1.497(5)
C57 H57A 0.9800
C57 H57B 0.9800
C57 H57C 0.9800
C58 H58A 0.9800
C58 H58B 0.9800
C58 H58C 0.9800
C59 H59A 0.9800
C59 H59B 0.9800
C59 H59C 0.9800
C61 C62 1.399(4)
C61 C66 1.411(5)
C62 C63 1.392(5)
C62 C67 1.501(5)
C63 C64 1.383(5)
C63 H63 0.9500
C64 C65 1.390(5)
C64 C68 1.501(5)
C65 C66 1.382(5)
C65 H65 0.9500
C66 C69 1.511(5)
C67 H67A 0.9800
C67 H67B 0.9800
C67 H67C 0.9800
C68 H68A 0.9800
C68 H68B 0.9800
C68 H68C 0.9800
C69 H69A 0.9800
C69 H69B 0.9800
C69 H69C 0.9800
C71 C72 1.387(4)
C71 C76 1.404(4)
C72 C73 1.388(5)
C72 C77 1.508(4)
C73 C74 1.378(4)
C73 H73 0.9500
C74 C75 1.374(4)
C74 C78 1.500(5)
C75 C76 1.387(5)
C75 H75 0.9500
C76 C79 1.508(5)
C77 H77A 0.9800
C77 H77B 0.9800
C77 H77C 0.9800
C78 H78A 0.9800
C78 H78B 0.9800
C78 H78C 0.9800
C79 H79A 0.9800
C79 H79B 0.9800
C79 H79C 0.9800
C81 C82 1.398(5)
C81 C86 1.405(4)
C82 C83 1.382(5)
C82 C87 1.516(4)
C83 C84 1.402(5)
C83 H83 0.9500
C84 C85 1.380(5)
C84 C88 1.508(5)
C85 C86 1.389(5)
C85 H85 0.9500
C86 C89 1.503(5)
C87 H87A 0.9800
C87 H87B 0.9800
C87 H87C 0.9800
C88 H88A 0.9800
C88 H88B 0.9800
C88 H88C 0.9800
C89 H89A 0.9800
C89 H89B 0.9800
C89 H89C 0.9800
